data_1576411
loop_
_publ_author_name
'Wang, Xiaoxu'
'Zhang, Tinghui'
'Zhao, Huijian'
'Jia, Ning'
'Liu, Hongjun'
'Ye, Ning'
'Hu, Zhanggui'
'Li, Conggang'

_publ_section_title
;
 Tailoring ordered structures with distorted [TeO3] and aligned [ScO6]
 motifs for balanced nonlinear optical properties in rare-earth tellurate
 crystals
;
_journal_name_full 'Chemical Science'
_journal_paper_doi 10.1039/D5SC07486J
_journal_year 2026
_chemical_formula_sum 'O4 P0 Rb0.67 Sc0.67 Te1.33'
_chemical_formula_weight 321.09
_space_group_crystal_system hexagonal
_space_group_IT_number 186
_space_group_name_Hall 'P 6c -2c'
_space_group_name_H-M_alt 'P 63 m c'
_audit_creation_method SHELXL-2018/3
_audit_update_record
;
2025-09-19 deposited with the CCDC.	2025-11-14 downloaded from the CCDC.
;
_cell_angle_alpha 90
_cell_angle_beta 90
_cell_angle_gamma 120
_cell_formula_units_Z 3
_cell_length_a 5.8371(3)
_cell_length_b 5.8371(3)
_cell_length_c 11.7832(13)
_cell_measurement_reflns_used 4206
_cell_measurement_temperature 273(2)
_cell_measurement_theta_max 27.48
_cell_measurement_theta_min 3.46
_cell_volume 347.69(5)
_computing_structure_refinement 'SHELXL-2018/3 (Sheldrick, 2018)'
_computing_structure_solution 'SHELXT 2018/2 (Sheldrick, 2018)'
_diffrn_ambient_temperature 273(2)
_diffrn_measured_fraction_theta_full 1.000
_diffrn_measured_fraction_theta_max 1.000
_diffrn_measurement_device_type 'Bruker APEX-II CCD'
_diffrn_measurement_method '\f and \w scans'
_diffrn_radiation_type MoK\a
_diffrn_radiation_wavelength 0.71073
_diffrn_reflns_av_R_equivalents 0.0380
_diffrn_reflns_av_unetI/netI 0.0176
_diffrn_reflns_Laue_measured_fraction_full 1.000
_diffrn_reflns_Laue_measured_fraction_max 1.000
_diffrn_reflns_limit_h_max 7
_diffrn_reflns_limit_h_min -7
_diffrn_reflns_limit_k_max 6
_diffrn_reflns_limit_k_min -7
_diffrn_reflns_limit_l_max 15
_diffrn_reflns_limit_l_min -15
_diffrn_reflns_number 5804
_diffrn_reflns_point_group_measured_fraction_full 0.986
_diffrn_reflns_point_group_measured_fraction_max 0.989
_diffrn_reflns_theta_full 25.242
_diffrn_reflns_theta_max 27.476
_diffrn_reflns_theta_min 3.458
_exptl_absorpt_coefficient_mu 16.207
_exptl_crystal_colour colorless
_exptl_crystal_density_diffrn 4.601
_exptl_crystal_description block
_exptl_crystal_F_000 420
_refine_diff_density_max 0.432
_refine_diff_density_min -0.656
_refine_diff_density_rms 0.132
_refine_ls_abs_structure_details
;
 Refined as an inversion twin.
;
_refine_ls_abs_structure_Flack 0.00(2)
_refine_ls_extinction_method none
_refine_ls_goodness_of_fit_ref 1.203
_refine_ls_hydrogen_treatment undef
_refine_ls_matrix_type full
_refine_ls_number_parameters 26
_refine_ls_number_reflns 346
_refine_ls_number_restraints 1
_refine_ls_restrained_S_all 1.201
_refine_ls_R_factor_all 0.0152
_refine_ls_R_factor_gt 0.0135
_refine_ls_shift/su_max 0.000
_refine_ls_shift/su_mean 0.000
_refine_ls_structure_factor_coef Fsqd
_refine_ls_weighting_details 'w=1/[\s^2^(Fo^2^)+(0.0165P)^2^+0.3411P] where P=(Fo^2^+2Fc^2^)/3'
_refine_ls_weighting_scheme calc
_refine_ls_wR_factor_gt 0.0354
_refine_ls_wR_factor_ref 0.0359
_reflns_Friedel_coverage 0.880
_reflns_Friedel_fraction_full 0.969
_reflns_Friedel_fraction_max 0.976
_reflns_number_gt 320
_reflns_number_total 346
_reflns_threshold_expression 'I > 2\s(I)'
_cod_data_source_file d5sc07486j2.cif
_cod_data_source_block 4_a
_cod_database_code 1576411
_shelx_shelxl_version_number 2018/3
_shelx_space_group_comment
;
The symmetry employed for this shelxl refinement is uniquely defined
by the following loop, which should always be used as a source of
symmetry information in preference to the above space-group names.
They are only intended as comments.
;

loop_
_space_group_symop_operation_xyz
'x, y, z'
'-y, x-y, z'
'-x+y, -x, z'
'-x, -y, z+1/2'
'y, -x+y, z+1/2'
'x-y, x, z+1/2'
'-y, -x, z'
'-x+y, y, z'
'x, x-y, z'
'y, x, z+1/2'
'x-y, -y, z+1/2'
'-x, -x+y, z+1/2'

loop_
_atom_site_label
_atom_site_type_symbol
_atom_site_fract_x
_atom_site_fract_y
_atom_site_fract_z
_atom_site_U_iso_or_equiv
_atom_site_adp_type
_atom_site_occupancy
_atom_site_site_symmetry_order
_atom_site_calc_flag
_atom_site_refinement_flags_posn
_atom_site_refinement_flags_adp
_atom_site_refinement_flags_occupancy
_atom_site_disorder_assembly
_atom_site_disorder_group
Rb4 Rb 0.666667 0.333333 0.23921(16) 0.0173(3) Uani 1 6 d S T P . .
Te1 Te 1.000000 1.000000 0.58569(7) 0.0104(2) Uani 1 6 d S T P . .
Te2 Te 0.333333 0.666667 0.39022(6) 0.0093(2) Uani 1 6 d S T P . .
Sc3 Sc 0.666667 0.333333 0.5627(2) 0.0090(5) Uani 1 6 d S T P . .
O2 O 0.8389(6) 0.6779(13) 0.6646(5) 0.0152(11) Uani 1 2 d S T P . .
O008 O 0.4950(6) 0.5050(6) 0.4640(6) 0.0305(15) Uani 1 2 d S T P . .

loop_
_atom_site_aniso_label
_atom_site_aniso_U_11
_atom_site_aniso_U_22
_atom_site_aniso_U_33
_atom_site_aniso_U_23
_atom_site_aniso_U_13
_atom_site_aniso_U_12
Rb4 0.0156(4) 0.0156(4) 0.0206(7) 0.000 0.000 0.0078(2)
Te1 0.0088(2) 0.0088(2) 0.0137(4) 0.000 0.000 0.00440(12)
Te2 0.0079(2) 0.0079(2) 0.0122(4) 0.000 0.000 0.00394(12)
Sc3 0.0061(6) 0.0061(6) 0.0149(12) 0.000 0.000 0.0030(3)
O2 0.016(2) 0.007(3) 0.020(3) 0.001(2) 0.0004(11) 0.0034(15)
O008 0.027(2) 0.027(2) 0.047(4) 0.009(2) -0.009(2) 0.019(3)

loop_
_atom_type_symbol
_atom_type_description
_atom_type_scat_dispersion_real
_atom_type_scat_dispersion_imag
_atom_type_scat_source
O O 0.0106 0.0060 'International Tables Vol C Tables 4.2.6.8 and 6.1.1.4'
Rb Rb -0.9393 2.9676 'International Tables Vol C Tables 4.2.6.8 and 6.1.1.4'
Sc Sc 0.2519 0.3716 'International Tables Vol C Tables 4.2.6.8 and 6.1.1.4'
Te Te -0.5308 1.6751 'International Tables Vol C Tables 4.2.6.8 and 6.1.1.4'
P P 0.1023 0.0942 'International Tables Vol C Tables 4.2.6.8 and 6.1.1.4'

loop_
_geom_angle_atom_site_label_1
_geom_angle_atom_site_label_2
_geom_angle_atom_site_label_3
_geom_angle
_geom_angle_site_symmetry_1
_geom_angle_site_symmetry_3
_geom_angle_publ_flag
O2 Rb4 O2 55.1(2) 5_554 4_764 ?
O2 Rb4 O2 59.3(2) 5_554 6_544 ?
O2 Rb4 O2 112.03(11) 4_764 6_544 ?
O2 Rb4 O2 112.03(11) 5_554 6_654 ?
O2 Rb4 O2 59.3(2) 4_764 6_654 ?
O2 Rb4 O2 146.4(2) 6_544 6_654 ?
O2 Rb4 O2 112.03(11) 5_554 4_664 ?
O2 Rb4 O2 146.4(2) 4_764 4_664 ?
O2 Rb4 O2 55.1(2) 6_544 4_664 ?
O2 Rb4 O2 112.03(11) 6_654 4_664 ?
O2 Rb4 O2 146.4(2) 5_554 5_564 ?
O2 Rb4 O2 112.03(11) 4_764 5_564 ?
O2 Rb4 O2 112.03(11) 6_544 5_564 ?
O2 Rb4 O2 55.1(2) 6_654 5_564 ?
O2 Rb4 O2 59.3(2) 4_664 5_564 ?
O2 Rb4 O008 103.37(11) 5_554 3_665 ?
O2 Rb4 O008 78.00(14) 4_764 3_665 ?
O2 Rb4 O008 134.49(15) 6_544 3_665 ?
O2 Rb4 O008 78.00(14) 6_654 3_665 ?
O2 Rb4 O008 134.49(15) 4_664 3_665 ?
O2 Rb4 O008 103.37(11) 5_564 3_665 ?
O2 Rb4 O008 78.00(14) 5_554 2_655 ?
O2 Rb4 O008 103.37(11) 4_764 2_655 ?
O2 Rb4 O008 78.00(14) 6_544 2_655 ?
O2 Rb4 O008 134.49(15) 6_654 2_655 ?
O2 Rb4 O008 103.37(11) 4_664 2_655 ?
O2 Rb4 O008 134.49(15) 5_564 2_655 ?
O008 Rb4 O008 56.67(17) 3_665 2_655 ?
O2 Rb4 O008 134.49(15) 5_554 . ?
O2 Rb4 O008 134.49(15) 4_764 . ?
O2 Rb4 O008 103.37(11) 6_544 . ?
O2 Rb4 O008 103.37(11) 6_654 . ?
O2 Rb4 O008 78.00(14) 4_664 . ?
O2 Rb4 O008 78.00(14) 5_564 . ?
O008 Rb4 O008 56.67(17) 3_665 . ?
O008 Rb4 O008 56.67(17) 2_655 . ?
O2 Rb4 O008 51.20(12) 5_554 5_554 ?
O2 Rb4 O008 74.57(12) 4_764 5_554 ?
O2 Rb4 O008 51.20(12) 6_544 5_554 ?
O2 Rb4 O008 96.87(16) 6_654 5_554 ?
O2 Rb4 O008 74.57(12) 4_664 5_554 ?
O2 Rb4 O008 96.87(16) 5_564 5_554 ?
O008 Rb4 O008 150.49(4) 3_665 5_554 ?
O008 Rb4 O008 120.02(2) 2_655 5_554 ?
O008 Rb4 O008 150.49(4) . 5_554 ?
O2 Rb4 O008 74.57(12) 5_554 6_654 ?
O2 Rb4 O008 51.20(12) 4_764 6_654 ?
O2 Rb4 O008 96.87(16) 6_544 6_654 ?
O2 Rb4 O008 51.20(12) 6_654 6_654 ?
O2 Rb4 O008 96.87(16) 4_664 6_654 ?
O2 Rb4 O008 74.57(12) 5_564 6_654 ?
O008 Rb4 O008 120.02(2) 3_665 6_654 ?
O008 Rb4 O008 150.49(4) 2_655 6_654 ?
O008 Rb4 O008 150.49(4) . 6_654 ?
O008 Rb4 O008 45.88(15) 5_554 6_654 ?
O2 Rb4 O008 96.87(16) 5_554 4_664 ?
O2 Rb4 O008 96.87(16) 4_764 4_664 ?
O2 Rb4 O008 74.57(12) 6_544 4_664 ?
O2 Rb4 O008 74.57(12) 6_654 4_664 ?
O2 Rb4 O008 51.20(12) 4_664 4_664 ?
O2 Rb4 O008 51.20(12) 5_564 4_664 ?
O008 Rb4 O008 150.49(4) 3_665 4_664 ?
O008 Rb4 O008 150.49(4) 2_655 4_664 ?
O008 Rb4 O008 120.02(2) . 4_664 ?
O008 Rb4 O008 45.88(15) 5_554 4_664 ?
O008 Rb4 O008 45.88(15) 6_654 4_664 ?
O2 Te1 O2 97.6(2) 3_675 2_765 ?
O2 Te1 O2 97.6(2) 3_675 . ?
O2 Te1 O2 97.6(2) 2_765 . ?
O2 Te1 Sc3 118.20(5) 3_675 1_665 ?
O2 Te1 Sc3 34.31(19) 2_765 1_665 ?
O2 Te1 Sc3 118.20(5) . 1_665 ?
O2 Te1 Sc3 118.20(5) 3_675 . ?
O2 Te1 Sc3 118.20(5) 2_765 . ?
O2 Te1 Sc3 34.31(19) . . ?
Sc3 Te1 Sc3 119.364(15) 1_665 . ?
O2 Te1 Sc3 34.31(19) 3_675 1_565 ?
O2 Te1 Sc3 118.20(5) 2_765 1_565 ?
O2 Te1 Sc3 118.20(5) . 1_565 ?
Sc3 Te1 Sc3 119.363(15) 1_665 1_565 ?
Sc3 Te1 Sc3 119.364(15) . 1_565 ?
O2 Te1 Rb4 51.90(5) 3_675 4_775 ?
O2 Te1 Rb4 51.90(5) 2_765 4_775 ?
O2 Te1 Rb4 122.06(19) . 4_775 ?
Sc3 Te1 Rb4 66.35(3) 1_665 4_775 ?
Sc3 Te1 Rb4 156.37(6) . 4_775 ?
Sc3 Te1 Rb4 66.35(3) 1_565 4_775 ?
O2 Te1 Rb4 51.90(5) 3_675 4_665 ?
O2 Te1 Rb4 122.06(19) 2_765 4_665 ?
O2 Te1 Rb4 51.90(5) . 4_665 ?
Sc3 Te1 Rb4 156.37(6) 1_665 4_665 ?
Sc3 Te1 Rb4 66.35(3) . 4_665 ?
Sc3 Te1 Rb4 66.35(3) 1_565 4_665 ?
Rb4 Te1 Rb4 99.47(3) 4_775 4_665 ?
O2 Te1 Rb4 122.06(18) 3_675 4_765 ?
O2 Te1 Rb4 51.90(5) 2_765 4_765 ?
O2 Te1 Rb4 51.90(5) . 4_765 ?
Sc3 Te1 Rb4 66.35(3) 1_665 4_765 ?
Sc3 Te1 Rb4 66.35(3) . 4_765 ?
Sc3 Te1 Rb4 156.37(6) 1_565 4_765 ?
Rb4 Te1 Rb4 99.47(3) 4_775 4_765 ?
Rb4 Te1 Rb4 99.47(3) 4_665 4_765 ?
O008 Te2 O008 99.7(3) 2_665 3_565 ?
O008 Te2 O008 99.7(3) 2_665 . ?
O008 Te2 O008 99.7(3) 3_565 . ?
O008 Te2 Rb4 127.57(6) 2_665 1_455 ?
O008 Te2 Rb4 55.9(2) 3_565 1_455 ?
O008 Te2 Rb4 127.57(6) . 1_455 ?
O008 Te2 Rb4 55.9(2) 2_665 1_565 ?
O008 Te2 Rb4 127.57(6) 3_565 1_565 ?
O008 Te2 Rb4 127.57(6) . 1_565 ?
Rb4 Te2 Rb4 99.96(4) 1_455 1_565 ?
O008 Te2 Rb4 127.57(6) 2_665 . ?
O008 Te2 Rb4 127.57(6) 3_565 . ?
O008 Te2 Rb4 55.9(2) . . ?
Rb4 Te2 Rb4 99.96(4) 1_455 . ?
Rb4 Te2 Rb4 99.96(4) 1_565 . ?
O008 Te2 Rb4 62.0(2) 2_665 4_665 ?
O008 Te2 Rb4 62.0(2) 3_565 4_665 ?
O008 Te2 Rb4 62.0(2) . 4_665 ?
Rb4 Te2 Rb4 117.83(3) 1_455 4_665 ?
Rb4 Te2 Rb4 117.83(3) 1_565 4_665 ?
Rb4 Te2 Rb4 117.83(3) . 4_665 ?
O008 Sc3 O008 92.0(3) . 2_655 ?
O008 Sc3 O008 92.0(3) . 3_665 ?
O008 Sc3 O008 92.0(3) 2_655 3_665 ?
O008 Sc3 O2 88.49(16) . 2_655 ?
O008 Sc3 O2 88.49(16) 2_655 2_655 ?
O008 Sc3 O2 179.2(3) 3_665 2_655 ?
O008 Sc3 O2 179.2(3) . 3_665 ?
O008 Sc3 O2 88.49(16) 2_655 3_665 ?
O008 Sc3 O2 88.49(16) 3_665 3_665 ?
O2 Sc3 O2 91.0(3) 2_655 3_665 ?
O008 Sc3 O2 88.49(16) . . ?
O008 Sc3 O2 179.2(3) 2_655 . ?
O008 Sc3 O2 88.49(16) 3_665 . ?
O2 Sc3 O2 91.0(2) 2_655 . ?
O2 Sc3 O2 91.0(3) 3_665 . ?
O008 Sc3 Te1 150.8(2) . 1_545 ?
O008 Sc3 Te1 68.32(8) 2_655 1_545 ?
O008 Sc3 Te1 68.32(8) 3_665 1_545 ?
O2 Sc3 Te1 111.40(9) 2_655 1_545 ?
O2 Sc3 Te1 29.97(17) 3_665 1_545 ?
O2 Sc3 Te1 111.40(9) . 1_545 ?
O008 Sc3 Te1 68.32(8) . . ?
O008 Sc3 Te1 150.8(2) 2_655 . ?
O008 Sc3 Te1 68.32(8) 3_665 . ?
O2 Sc3 Te1 111.40(8) 2_655 . ?
O2 Sc3 Te1 111.40(9) 3_665 . ?
O2 Sc3 Te1 29.98(17) . . ?
Te1 Sc3 Te1 119.364(15) 1_545 . ?
O008 Sc3 Te1 68.32(8) . 1_445 ?
O008 Sc3 Te1 68.32(8) 2_655 1_445 ?
O008 Sc3 Te1 150.8(2) 3_665 1_445 ?
O2 Sc3 Te1 29.97(17) 2_655 1_445 ?
O2 Sc3 Te1 111.40(9) 3_665 1_445 ?
O2 Sc3 Te1 111.40(8) . 1_445 ?
Te1 Sc3 Te1 119.364(15) 1_545 1_445 ?
Te1 Sc3 Te1 119.364(15) . 1_445 ?
O008 Sc3 Rb4 56.2(2) . . ?
O008 Sc3 Rb4 56.2(2) 2_655 . ?
O008 Sc3 Rb4 56.2(2) 3_665 . ?
O2 Sc3 Rb4 124.57(18) 2_655 . ?
O2 Sc3 Rb4 124.57(18) 3_665 . ?
O2 Sc3 Rb4 124.57(18) . . ?
Te1 Sc3 Rb4 94.60(5) 1_545 . ?
Te1 Sc3 Rb4 94.60(5) . . ?
Te1 Sc3 Rb4 94.60(5) 1_445 . ?
O008 Sc3 Rb4 65.5(2) . 4_665 ?
O008 Sc3 Rb4 130.22(5) 2_655 4_665 ?
O008 Sc3 Rb4 130.22(5) 3_665 4_665 ?
O2 Sc3 Rb4 49.58(5) 2_655 4_665 ?
O2 Sc3 Rb4 113.74(19) 3_665 4_665 ?
O2 Sc3 Rb4 49.58(5) . 4_665 ?
Te1 Sc3 Rb4 143.72(9) 1_545 4_665 ?
Te1 Sc3 Rb4 62.21(2) . 4_665 ?
Te1 Sc3 Rb4 62.21(2) 1_445 4_665 ?
Rb4 Sc3 Rb4 121.68(4) . 4_665 ?
O008 Sc3 Rb4 130.22(6) . 4_765 ?
O008 Sc3 Rb4 130.22(5) 2_655 4_765 ?
O008 Sc3 Rb4 65.5(2) 3_665 4_765 ?
O2 Sc3 Rb4 113.74(19) 2_655 4_765 ?
O2 Sc3 Rb4 49.58(5) 3_665 4_765 ?
O2 Sc3 Rb4 49.58(5) . 4_765 ?
Te1 Sc3 Rb4 62.21(2) 1_545 4_765 ?
Te1 Sc3 Rb4 62.21(2) . 4_765 ?
Te1 Sc3 Rb4 143.72(9) 1_445 4_765 ?
Rb4 Sc3 Rb4 121.68(4) . 4_765 ?
Rb4 Sc3 Rb4 94.95(6) 4_665 4_765 ?
Te1 O2 Sc3 115.7(3) . . ?
Te1 O2 Rb4 99.16(13) . 4_665 ?
Sc3 O2 Rb4 98.54(13) . 4_665 ?
Te1 O2 Rb4 99.16(13) . 4_765 ?
Sc3 O2 Rb4 98.54(13) . 4_765 ?
Rb4 O2 Rb4 146.4(2) 4_665 4_765 ?
Te2 O008 Sc3 174.2(4) . . ?
Te2 O008 Rb4 95.2(3) . . ?
Sc3 O008 Rb4 90.6(2) . . ?
Te2 O008 Rb4 91.3(2) . 4_665 ?
Sc3 O008 Rb4 82.9(2) . 4_665 ?
Rb4 O008 Rb4 173.51(19) . 4_665 ?

loop_
_geom_bond_atom_site_label_1
_geom_bond_atom_site_label_2
_geom_bond_distance
_geom_bond_site_symmetry_2
_geom_bond_publ_flag
Rb4 O2 3.0488(19) 5_554 ?
Rb4 O2 3.0488(19) 4_764 ?
Rb4 O2 3.0488(19) 6_544 ?
Rb4 O2 3.0488(19) 6_654 ?
Rb4 O2 3.0488(19) 4_664 ?
Rb4 O2 3.0488(19) 5_564 ?
Rb4 O008 3.167(8) 3_665 ?
Rb4 O008 3.167(8) 2_655 ?
Rb4 O008 3.167(8) . ?
Rb4 O008 3.631(8) 5_554 ?
Rb4 O008 3.631(8) 6_654 ?
Rb4 O008 3.631(8) 4_664 ?
Te1 O2 1.875(6) 3_675 ?
Te1 O2 1.875(6) 2_765 ?
Te1 O2 1.875(6) . ?
Te1 Sc3 3.3809(3) 1_665 ?
Te1 Sc3 3.3809(3) . ?
Te1 Sc3 3.3810(3) 1_565 ?
Te2 O008 1.851(6) 2_665 ?
Te2 O008 1.851(6) 3_565 ?
Te2 O008 1.851(6) . ?
Sc3 O008 2.089(6) . ?
Sc3 O008 2.089(6) 2_655 ?
Sc3 O008 2.089(6) 3_665 ?
Sc3 O2 2.115(6) 2_655 ?
Sc3 O2 2.115(6) 3_665 ?
Sc3 O2 2.115(6) . ?
